data_7023825
loop_
_publ_author_name
'Li, Xi-Li'
'Chen, Chun-Lai'
'Han, Li-Feng'
'Liu, Cai-Ming'
'Song, You'
'Yang, Xiao-Gang'
'Fang, Shao-Ming'

_publ_section_title
;
 First one-dimensional homochiral stairway-like Cu(II) chains: crystal
 structures, circular dichroism (CD) spectra, ferroelectricity and
 antiferromagnetic properties.
;
_journal_issue 14
_journal_name_full 'Dalton transactions (Cambridge, England : 2003)'
_journal_page_first 5036
_journal_page_last 5041
_journal_paper_doi 10.1039/c2dt32578k
_journal_volume 42
_journal_year 2013
_chemical_absolute_configuration unk
_chemical_formula_moiety 'C16 H17 Cl2 Cu N3, 2(H2 O)'
_chemical_formula_sum 'C16 H21 Cl2 Cu N3 O2'
_chemical_formula_weight 421.80
_chemical_name_systematic
;
?
;
_space_group_IT_number 4
_symmetry_cell_setting monoclinic
_symmetry_space_group_name_Hall 'P 2yb'
_symmetry_space_group_name_H-M 'P 1 21 1'
_atom_sites_solution_hydrogens geom
_atom_sites_solution_primary direct
_atom_sites_solution_secondary difmap
_audit_creation_method SHELXL-97
_cell_angle_alpha 90.00
_cell_angle_beta 96.078(8)
_cell_angle_gamma 90.00
_cell_formula_units_Z 2
_cell_length_a 6.3272(7)
_cell_length_b 9.8159(12)
_cell_length_c 16.2332(17)
_cell_measurement_reflns_used 2267
_cell_measurement_temperature 298(2)
_cell_measurement_theta_max 25.52
_cell_measurement_theta_min 1.95
_cell_volume 1002.5(2)
_computing_cell_refinement SMART
_computing_data_collection 'SMART (Bruker, 2000)'
_computing_data_reduction 'SAINT (Bruker, 2000)'
_computing_molecular_graphics SHELXTL
_computing_publication_material SHELXTL
_computing_structure_refinement SHELXTL
_computing_structure_solution 'SHELXTL (Bruker, 2000)'
_diffrn_ambient_temperature 298(2)
_diffrn_measured_fraction_theta_full 0.997
_diffrn_measured_fraction_theta_max 0.997
_diffrn_measurement_device_type 'Bruker Smart Aepex CCD'
_diffrn_measurement_method 'phi and omega scans'
_diffrn_radiation_monochromator graphite
_diffrn_radiation_source 'fine-focus sealed tube'
_diffrn_radiation_type MoK\a
_diffrn_radiation_wavelength 0.71073
_diffrn_reflns_av_R_equivalents 0.0377
_diffrn_reflns_av_sigmaI/netI 0.0682
_diffrn_reflns_limit_h_max 6
_diffrn_reflns_limit_h_min -7
_diffrn_reflns_limit_k_max 11
_diffrn_reflns_limit_k_min -8
_diffrn_reflns_limit_l_max 19
_diffrn_reflns_limit_l_min -18
_diffrn_reflns_number 3787
_diffrn_reflns_theta_full 25.10
_diffrn_reflns_theta_max 25.10
_diffrn_reflns_theta_min 3.24
_exptl_absorpt_coefficient_mu 1.368
_exptl_absorpt_correction_T_max 0.8211
_exptl_absorpt_correction_T_min 0.7175
_exptl_absorpt_correction_type multi-scan
_exptl_absorpt_process_details 'SADABS; bruker, 2000'
_exptl_crystal_colour green
_exptl_crystal_density_diffrn 1.397
_exptl_crystal_density_method 'not measured'
_exptl_crystal_description Block
_exptl_crystal_F_000 434
_exptl_crystal_size_max 0.26
_exptl_crystal_size_mid 0.19
_exptl_crystal_size_min 0.15
_refine_diff_density_max 1.653
_refine_diff_density_min -0.501
_refine_diff_density_rms 0.147
_refine_ls_abs_structure_details 'Flack H D (1983), Acta Cryst. A39, 876-881'
_refine_ls_abs_structure_Flack 0.05(5)
_refine_ls_extinction_method none
_refine_ls_goodness_of_fit_ref 1.097
_refine_ls_hydrogen_treatment constr
_refine_ls_matrix_type full
_refine_ls_number_parameters 228
_refine_ls_number_reflns 2558
_refine_ls_number_restraints 19
_refine_ls_restrained_S_all 1.102
_refine_ls_R_factor_all 0.0885
_refine_ls_R_factor_gt 0.0730
_refine_ls_shift/su_max 0.000
_refine_ls_shift/su_mean 0.000
_refine_ls_structure_factor_coef Fsqd
_refine_ls_weighting_details 'calc w=1/[\s^2^(Fo^2^)+(0.1172P)^2^+3.4714P] where P=(Fo^2^+2Fc^2^)/3'
_refine_ls_weighting_scheme calc
_refine_ls_wR_factor_gt 0.2029
_refine_ls_wR_factor_ref 0.2143
_reflns_number_gt 2162
_reflns_number_total 2558
_reflns_threshold_expression >2sigma(I)
_cod_data_source_file c2dt32578k.txt
_cod_data_source_block Cu-R-1
_cod_depositor_comments
;
The following automatic conversions were performed:

'_symmetry_cell_setting' value 'Monoclinic' changed to 'monoclinic'
according to /home/saulius/struct/CIF-dictionaries/cif_core.dic
dictionary named 'cif_core.dic' version 2.4.2 from
2011-04-26.

'_exptl_absorpt_correction_type' value 'Multi-scan'
changed to 'multi-scan' according to
/home/saulius/struct/CIF-dictionaries/cif_core.dic dictionary named
'cif_core.dic' version 2.4.2 from 2011-04-26.

Automatic conversion script
Id: cif_fix_values 1891 2012-01-12 08:04:46Z andrius 
;
_cod_original_sg_symbol_H-M 'P 21'
_cod_database_code 7023825

loop_
_symmetry_equiv_pos_as_xyz
'x, y, z'
'-x, y+1/2, -z'

loop_
_atom_site_label
_atom_site_type_symbol
_atom_site_fract_x
_atom_site_fract_y
_atom_site_fract_z
_atom_site_U_iso_or_equiv
_atom_site_adp_type
_atom_site_occupancy
_atom_site_symmetry_multiplicity
_atom_site_calc_flag
_atom_site_refinement_flags
_atom_site_disorder_assembly
_atom_site_disorder_group
Cu1 Cu 0.79377(18) 1.05209(15) 0.40155(7) 0.0294(4) Uani 1 1 d . . .
Cl1 Cl 1.0807(4) 1.0540(5) 0.49662(17) 0.0427(7) Uani 1 1 d . . .
Cl2 Cl 0.9429(5) 1.1893(4) 0.31246(19) 0.0462(9) Uani 1 1 d . . .
O1 O 0.3729(13) 0.4853(10) 0.2503(5) 0.046(2) Uani 1 1 d U . .
H1A H 0.3212 0.4411 0.2885 0.069 Uiso 1 1 d R . .
H1B H 0.4681 0.4376 0.2308 0.069 Uiso 1 1 d R . .
O2 O 0.722(3) 0.6557(19) 0.2595(11) 0.014(5) Uani 0.50 1 d PU A 1
H2A H 0.7176 0.6903 0.3072 0.020 Uiso 0.50 1 d PR A 1
H2B H 0.7945 0.7071 0.2309 0.020 Uiso 0.50 1 d PR A 1
O2' O 0.769(3) 0.6413(19) 0.2689(11) 0.013(5) Uani 0.50 1 d PU B 2
H2C H 0.7571 0.6024 0.3149 0.020 Uiso 0.50 1 d PR B 2
H2D H 0.8031 0.5827 0.2341 0.020 Uiso 0.50 1 d PR B 2
N1 N 0.4055(16) 0.7118(12) 0.5392(7) 0.032(3) Uani 1 1 d . . .
N2 N 0.6466(14) 0.9024(11) 0.4643(6) 0.023(2) Uani 1 1 d . . .
N3 N 0.5582(13) 0.9947(11) 0.3145(5) 0.029(2) Uani 1 1 d . . .
C1 C 0.703(2) 0.8581(14) 0.5398(9) 0.033(3) Uani 1 1 d . . .
H1 H 0.8264 0.8913 0.5691 0.040 Uiso 1 1 calc R . .
C2 C 0.581(2) 0.7625(17) 0.5764(9) 0.040(3) Uani 1 1 d . . .
H2 H 0.6269 0.7332 0.6298 0.048 Uiso 1 1 calc R . .
C3 C 0.3488(18) 0.7601(15) 0.4609(8) 0.031(3) Uani 1 1 d . . .
H3 H 0.2234 0.7281 0.4324 0.037 Uiso 1 1 calc R . .
C4 C 0.4640(16) 0.8512(13) 0.4230(7) 0.023(3) Uani 1 1 d . . .
C5 C 0.4153(18) 0.9018(13) 0.3395(6) 0.030(3) Uani 1 1 d . . .
C6 C 0.2402(18) 0.8594(14) 0.2892(7) 0.036(3) Uani 1 1 d . . .
H6 H 0.1467 0.7974 0.3090 0.043 Uiso 1 1 calc R . .
C7 C 0.2014(18) 0.9083(14) 0.2088(7) 0.036(3) Uani 1 1 d . . .
C8 C 0.3503(16) 1.0055(13) 0.1825(7) 0.035(3) Uani 1 1 d . . .
C9 C 0.5207(17) 1.0452(18) 0.2372(6) 0.037(3) Uani 1 1 d . . .
H9 H 0.6141 1.1098 0.2199 0.045 Uiso 1 1 calc R . .
C10 C 0.0201(19) 0.8681(17) 0.1471(8) 0.047(3) Uani 1 1 d . . .
H10A H -0.1128 0.8896 0.1689 0.056 Uiso 1 1 calc R . .
H10B H 0.0243 0.7705 0.1380 0.056 Uiso 1 1 calc R . .
C11 C 0.029(2) 0.942(2) 0.0647(8) 0.059(5) Uani 1 1 d . . .
H11 H -0.0884 0.9208 0.0221 0.071 Uiso 1 1 calc R . .
C12 C 0.071(3) 1.0951(17) 0.0803(11) 0.069(5) Uani 1 1 d . . .
H12A H 0.0110 1.1311 0.1284 0.083 Uiso 1 1 calc R . .
H12B H 0.0363 1.1524 0.0320 0.083 Uiso 1 1 calc R . .
C13 C 0.314(2) 1.055(2) 0.0966(7) 0.054(4) Uani 1 1 d . . .
H13 H 0.4160 1.1212 0.0796 0.064 Uiso 1 1 calc R . .
C14 C 0.2543(19) 0.9348(17) 0.0351(8) 0.046(3) Uani 1 1 d . . .
C15 C 0.387(3) 0.804(2) 0.0515(9) 0.071(5) Uani 1 1 d . . .
H15A H 0.5288 0.8197 0.0373 0.107 Uiso 1 1 calc R . .
H15B H 0.3231 0.7313 0.0183 0.107 Uiso 1 1 calc R . .
H15C H 0.3926 0.7805 0.1090 0.107 Uiso 1 1 calc R . .
C16 C 0.265(3) 0.973(2) -0.0545(9) 0.085(7) Uani 1 1 d . . .
H16A H 0.1793 1.0528 -0.0674 0.128 Uiso 1 1 calc R . .
H16B H 0.2121 0.8993 -0.0895 0.128 Uiso 1 1 calc R . .
H16C H 0.4094 0.9923 -0.0634 0.128 Uiso 1 1 calc R . .

loop_
_atom_site_aniso_label
_atom_site_aniso_U_11
_atom_site_aniso_U_22
_atom_site_aniso_U_33
_atom_site_aniso_U_23
_atom_site_aniso_U_13
_atom_site_aniso_U_12
Cu1 0.0307(6) 0.0292(7) 0.0287(6) -0.0005(8) 0.0058(4) -0.0048(8)
Cl1 0.0290(12) 0.0494(17) 0.0488(15) 0.013(2) -0.0011(10) -0.010(2)
Cl2 0.0466(17) 0.054(2) 0.0391(15) 0.0067(17) 0.0074(13) -0.0169(16)
O1 0.043(3) 0.048(3) 0.046(3) 0.0063(19) 0.0006(18) -0.0071(19)
O2 0.013(5) 0.013(5) 0.015(5) 0.004(2) 0.002(2) -0.002(2)
O2' 0.012(5) 0.013(5) 0.014(5) 0.005(2) 0.001(2) -0.004(2)
N1 0.034(5) 0.027(6) 0.037(5) 0.005(5) 0.010(4) 0.006(5)
N2 0.027(5) 0.022(6) 0.020(4) 0.000(4) 0.003(4) 0.000(4)
N3 0.033(5) 0.032(5) 0.024(4) 0.005(4) 0.004(4) -0.008(4)
C1 0.037(6) 0.026(7) 0.037(7) 0.007(6) 0.004(5) -0.002(6)
C2 0.043(7) 0.042(9) 0.037(7) 0.003(7) 0.007(6) 0.000(7)
C3 0.023(6) 0.042(8) 0.027(6) 0.003(6) 0.000(5) 0.001(6)
C4 0.023(6) 0.023(7) 0.025(6) -0.001(5) 0.006(5) 0.010(5)
C5 0.044(6) 0.028(7) 0.019(5) -0.001(5) 0.003(4) 0.000(6)
C6 0.033(6) 0.034(7) 0.040(6) 0.001(6) 0.004(5) -0.006(5)
C7 0.043(6) 0.040(8) 0.025(5) 0.001(6) 0.006(5) 0.005(6)
C8 0.032(5) 0.041(8) 0.031(5) 0.009(5) -0.004(4) -0.010(5)
C9 0.058(6) 0.035(7) 0.022(4) -0.002(7) 0.017(4) -0.020(8)
C10 0.041(7) 0.062(10) 0.035(6) -0.001(7) 0.001(5) -0.006(7)
C11 0.046(8) 0.095(15) 0.032(7) 0.007(8) -0.016(6) -0.009(9)
C12 0.075(11) 0.071(15) 0.056(9) 0.019(9) -0.019(8) 0.011(9)
C13 0.074(8) 0.052(8) 0.035(6) 0.021(9) 0.001(5) -0.038(10)
C14 0.041(7) 0.061(10) 0.037(7) -0.004(7) 0.003(5) -0.003(7)
C15 0.096(12) 0.081(14) 0.039(8) -0.021(9) 0.019(8) -0.015(11)
C16 0.092(12) 0.128(19) 0.035(8) 0.016(10) 0.001(8) -0.040(12)

loop_
_atom_type_symbol
_atom_type_description
_atom_type_scat_dispersion_real
_atom_type_scat_dispersion_imag
_atom_type_scat_source
C C 0.0033 0.0016 'International Tables Vol C Tables 4.2.6.8 and 6.1.1.4'
H H 0.0000 0.0000 'International Tables Vol C Tables 4.2.6.8 and 6.1.1.4'
N N 0.0061 0.0033 'International Tables Vol C Tables 4.2.6.8 and 6.1.1.4'
O O 0.0106 0.0060 'International Tables Vol C Tables 4.2.6.8 and 6.1.1.4'
Cl Cl 0.1484 0.1585 'International Tables Vol C Tables 4.2.6.8 and 6.1.1.4'
Cu Cu 0.3201 1.2651 'International Tables Vol C Tables 4.2.6.8 and 6.1.1.4'

loop_
_geom_angle_atom_site_label_1
_geom_angle_atom_site_label_2
_geom_angle_atom_site_label_3
_geom_angle
_geom_angle_site_symmetry_3
N3 Cu1 N2 79.0(4) .
N3 Cu1 Cl1 163.9(3) .
N2 Cu1 Cl1 92.3(3) .
N3 Cu1 Cl2 92.6(3) .
N2 Cu1 Cl2 169.3(3) .
Cl1 Cu1 Cl2 94.17(12) .
N3 Cu1 N1 95.0(4) 2_656
N2 Cu1 N1 89.0(3) 2_656
Cl1 Cu1 N1 98.4(3) 2_656
Cl2 Cu1 N1 98.5(3) 2_656
H1A O1 H1B 109.5 .
H2A O2 H2B 109.5 .
H2A O2 H2C 55.8 .
H2B O2 H2C 133.7 .
H2A O2 H2D 137.3 .
H2B O2 H2D 82.6 .
H2C O2 H2D 85.7 .
H2A O2' H2B 101.3 .
H2A O2' H2C 63.1 .
H2B O2' H2C 161.0 .
H2A O2' H2D 169.3 .
H2B O2' H2D 87.4 .
H2C O2' H2D 109.5 .
C2 N1 C3 115.1(12) .
C2 N1 Cu1 123.1(10) 2_646
C3 N1 Cu1 121.7(9) 2_646
C1 N2 C4 117.8(11) .
C1 N2 Cu1 127.1(9) .
C4 N2 Cu1 114.9(8) .
C9 N3 C5 117.6(10) .
C9 N3 Cu1 126.3(8) .
C5 N3 Cu1 116.0(7) .
N2 C1 C2 121.1(13) .
N2 C1 H1 119.5 .
C2 C1 H1 119.5 .
N1 C2 C1 122.9(14) .
N1 C2 H2 118.6 .
C1 C2 H2 118.6 .
C4 C3 N1 123.7(11) .
C4 C3 H3 118.2 .
N1 C3 H3 118.2 .
C3 C4 N2 119.4(11) .
C3 C4 C5 125.9(11) .
N2 C4 C5 114.7(11) .
C6 C5 N3 122.7(10) .
C6 C5 C4 122.3(11) .
N3 C5 C4 115.0(10) .
C5 C6 C7 120.5(12) .
C5 C6 H6 119.7 .
C7 C6 H6 119.7 .
C6 C7 C8 116.9(11) .
C6 C7 C10 125.9(12) .
C8 C7 C10 117.2(10) .
C9 C8 C7 119.3(10) .
C9 C8 C13 123.5(11) .
C7 C8 C13 117.2(10) .
N3 C9 C8 123.0(11) .
N3 C9 H9 118.5 .
C8 C9 H9 118.5 .
C7 C10 C11 111.5(12) .
C7 C10 H10A 109.3 .
C11 C10 H10A 109.3 .
C7 C10 H10B 109.3 .
C11 C10 H10B 109.3 .
H10A C10 H10B 108.0 .
C10 C11 C12 109.8(14) .
C10 C11 C14 111.7(12) .
C12 C11 C14 86.9(13) .
C10 C11 H11 115.1 .
C12 C11 H11 115.1 .
C14 C11 H11 115.1 .
C11 C12 C13 86.0(12) .
C11 C12 H12A 114.3 .
C13 C12 H12A 114.3 .
C11 C12 H12B 114.3 .
C13 C12 H12B 114.3 .
H12A C12 H12B 111.5 .
C8 C13 C14 111.3(13) .
C8 C13 C12 107.0(11) .
C14 C13 C12 85.3(10) .
C8 C13 H13 116.3 .
C14 C13 H13 116.3 .
C12 C13 H13 116.3 .
C16 C14 C15 107.2(14) .
C16 C14 C11 114.9(12) .
C15 C14 C11 119.0(14) .
C16 C14 C13 113.3(14) .
C15 C14 C13 115.2(11) .
C11 C14 C13 86.4(11) .
C14 C15 H15A 109.5 .
C14 C15 H15B 109.5 .
H15A C15 H15B 109.5 .
C14 C15 H15C 109.5 .
H15A C15 H15C 109.5 .
H15B C15 H15C 109.5 .
C14 C16 H16A 109.5 .
C14 C16 H16B 109.5 .
H16A C16 H16B 109.5 .
C14 C16 H16C 109.5 .
H16A C16 H16C 109.5 .
H16B C16 H16C 109.5 .

loop_
_geom_bond_atom_site_label_1
_geom_bond_atom_site_label_2
_geom_bond_distance
_geom_bond_site_symmetry_2
Cu1 N3 2.022(9) .
Cu1 N2 2.065(10) .
Cu1 Cl1 2.255(3) .
Cu1 Cl2 2.255(3) .
Cu1 N1 2.287(11) 2_656
O1 H1A 0.8500 .
O1 H1B 0.8500 .
O2 H2A 0.8500 .
O2 H2B 0.8500 .
O2 H2C 1.0449 .
O2 H2D 0.9951 .
O2' H2A 0.8766 .
O2' H2B 0.9181 .
O2' H2C 0.8500 .
O2' H2D 0.8501 .
N1 C2 1.307(17) .
N1 C3 1.367(16) .
N1 Cu1 2.287(11) 2_646
N2 C1 1.314(17) .
N2 C4 1.368(15) .
N3 C9 1.348(14) .
N3 C5 1.375(15) .
C1 C2 1.386(19) .
C1 H1 0.9300 .
C2 H2 0.9300 .
C3 C4 1.344(19) .
C3 H3 0.9300 .
C4 C5 1.445(16) .
C5 C6 1.370(16) .
C6 C7 1.387(16) .
C6 H6 0.9300 .
C7 C8 1.436(17) .
C7 C10 1.494(17) .
C8 C9 1.378(15) .
C8 C13 1.472(15) .
C9 H9 0.9300 .
C10 C11 1.53(2) .
C10 H10A 0.9700 .
C10 H10B 0.9700 .
C11 C12 1.55(3) .
C11 C14 1.555(19) .
C11 H11 0.9800 .
C12 C13 1.58(2) .
C12 H12A 0.9700 .
C12 H12B 0.9700 .
C13 C14 1.56(2) .
C13 H13 0.9800 .
C14 C16 1.510(19) .
C14 C15 1.54(2) .
C15 H15A 0.9600 .
C15 H15B 0.9600 .
C15 H15C 0.9600 .
C16 H16A 0.9600 .
C16 H16B 0.9600 .
C16 H16C 0.9600 .
